data_7134539
loop_
_publ_author_name
'Yang, Qianqian'
'Wu, Jianfeng'
'Zhao, Chen'
'Ying, Xu'
'Zhu, Dong-Mei'
'Guo, Xuefeng'
'Liu, Dan'
'Zhang, Yi-Quan'
'Tang, Jinkui'

_publ_section_title
;
 Coupling Dy3 toroics in macrocycles
;
_journal_issue 48
_journal_name_full 'Chemical Communications'
_journal_page_first 8751
_journal_page_last 8754
_journal_paper_doi 10.1039/D4CC06785A
_journal_volume 61
_journal_year 2025
_chemical_formula_moiety 'C42 H62 Br2 Dy6 N12 O24, 6(Br), 2[CH3CH2OH], 2[CH3CN], 2[H2O]'
_chemical_formula_sum 'C50 H84 Br8 Dy6 N14 O28'
_chemical_formula_weight 2943.59
_chemical_name_systematic 1
_space_group_crystal_system monoclinic
_space_group_IT_number 14
_space_group_name_Hall '-P 2yn'
_space_group_name_H-M_alt 'P 1 21/n 1'
_atom_sites_solution_hydrogens mixed
_atom_sites_solution_primary dual
_audit_creation_date 2023-10-07
_audit_creation_method
;
Olex2 1.3
(compiled 2020.11.12 svn.r5f609507 for OlexSys, GUI svn.r6408)
;
_audit_update_record
;
2024-12-20 deposited with the CCDC.	2025-05-08 downloaded from the CCDC.
;
_cell_angle_alpha 90
_cell_angle_beta 97.553(4)
_cell_angle_gamma 90
_cell_formula_units_Z 2
_cell_length_a 11.9070(17)
_cell_length_b 17.303(2)
_cell_length_c 20.936(3)
_cell_measurement_reflns_used 6758
_cell_measurement_temperature 150.0
_cell_measurement_theta_max 24.70
_cell_measurement_theta_min 2.71
_cell_volume 4276.0(10)
_computing_molecular_graphics 'Olex2 1.3 (Dolomanov et al., 2009)'
_computing_publication_material 'Olex2 1.3 (Dolomanov et al., 2009)'
_computing_structure_refinement 'SHELXL 2018/3 (Sheldrick, 2015)'
_computing_structure_solution 'SHELXT 2018/2 (Sheldrick, 2018)'
_diffrn_ambient_temperature 150.0
_diffrn_measured_fraction_theta_full 0.991
_diffrn_measured_fraction_theta_max 0.991
_diffrn_measurement_device_type 'CCD area detector'
_diffrn_measurement_method 'phi and omega scans'
_diffrn_radiation_monochromator graphite
_diffrn_radiation_type MoK\a
_diffrn_radiation_wavelength 0.71073
_diffrn_reflns_av_R_equivalents 0.0982
_diffrn_reflns_av_unetI/netI 0.0770
_diffrn_reflns_Laue_measured_fraction_full 0.991
_diffrn_reflns_Laue_measured_fraction_max 0.991
_diffrn_reflns_limit_h_max 14
_diffrn_reflns_limit_h_min -13
_diffrn_reflns_limit_k_max 19
_diffrn_reflns_limit_k_min -20
_diffrn_reflns_limit_l_max 24
_diffrn_reflns_limit_l_min -25
_diffrn_reflns_number 41373
_diffrn_reflns_point_group_measured_fraction_full 0.991
_diffrn_reflns_point_group_measured_fraction_max 0.991
_diffrn_reflns_theta_full 25.122
_diffrn_reflns_theta_max 25.122
_diffrn_reflns_theta_min 2.089
_diffrn_source_current 1.4
_diffrn_source_power 0.07
_diffrn_source_voltage 50.0
_exptl_absorpt_coefficient_mu 8.990
_exptl_absorpt_correction_T_max 0.151
_exptl_absorpt_correction_T_min 0.122
_exptl_absorpt_correction_type multi-scan
_exptl_crystal_colour yellow
_exptl_crystal_colour_primary yellow
_exptl_crystal_density_diffrn 2.286
_exptl_crystal_description block
_exptl_crystal_F_000 2764
_exptl_crystal_size_max 0.25
_exptl_crystal_size_mid 0.23
_exptl_crystal_size_min 0.21
_refine_diff_density_max 3.351
_refine_diff_density_min -1.724
_refine_diff_density_rms 0.241
_refine_ls_extinction_method none
_refine_ls_goodness_of_fit_ref 1.036
_refine_ls_hydrogen_treatment mixed
_refine_ls_matrix_type full
_refine_ls_number_parameters 413
_refine_ls_number_reflns 7561
_refine_ls_number_restraints 341
_refine_ls_restrained_S_all 1.026
_refine_ls_R_factor_all 0.0973
_refine_ls_R_factor_gt 0.0683
_refine_ls_shift/su_max 0.001
_refine_ls_shift/su_mean 0.000
_refine_ls_structure_factor_coef Fsqd
_refine_ls_weighting_details 'w=1/[\s^2^(Fo^2^)+(0.0751P)^2^+86.9903P] where P=(Fo^2^+2Fc^2^)/3'
_refine_ls_weighting_scheme calc
_refine_ls_wR_factor_gt 0.1700
_refine_ls_wR_factor_ref 0.1849
_reflns_Friedel_coverage 0.000
_reflns_number_gt 5187
_reflns_number_total 7561
_reflns_threshold_expression 'I > 2\s(I)'
_cod_data_source_file d4cc06785a2.cif
_cod_data_source_block 1
_cod_depositor_comments 'Adding full bibliography for 7134539.cif.'
_cod_original_cell_volume 4276.1(10)
_cod_database_code 7134539
_shelx_shelxl_version_number 2018/3
_shelx_space_group_comment
;
The symmetry employed for this shelxl refinement is uniquely defined
by the following loop, which should always be used as a source of
symmetry information in preference to the above space-group names.
They are only intended as comments.
;
_shelx_estimated_absorpt_t_max 0.254
_shelx_estimated_absorpt_t_min 0.212
_olex2_refinement_description
;
1. Fixed Uiso
 At 1.2 times of:
  All C(H,H) groups, H18 of C18, H19 of C19, H14 of C14, H20 of C20, H6 of C6,
   H13 of C13, H5B of C5, H11 of C11, H4 of C4, H9 of C9, All N(H) groups
 At 1.5 times of:
  All O(H) groups, H5 of C1, All O(H,H) groups
2. Restrained distances
 H5-O5
 0.85 with sigma of 0.001
 H5-Dy1
 3 with sigma of 0.01
 H5-Dy2_$1
 3 with sigma of 0.01
 H5-H13
 1.95 with sigma of 0.001
 Dy2-H9A \\sim Dy2-H9B
 with sigma of 0.02
3. Uiso/Uaniso restraints and constraints
C1 \\sim C2 \\sim C3 \\sim C4 \\sim C5 \\sim C6 \\sim C7 \\sim C8 \\sim C9
\\sim C10 \\sim C11 \\sim C12 \\sim C13 \\sim C14 \\sim C15 \\sim C16 \\sim C17
\\sim C18 \\sim C19 \\sim C20 \\sim C21: within 3.8A with sigma of 0.01 and
sigma for terminal atoms of 0.02 within 3.8A
4.a Free rotating group:
 O9(H9A,H9B)
4.b Rotating group:
 O6(H6A,H6B), O10(H10A,H10B), O11(H11A,H11B), O12(H12A,H12B)
4.c Ternary CH refined with riding coordinates:
 O7(H7), O8(H8)
4.d Secondary CH2 refined with riding coordinates:
 C1(H1A,H1B), C2(H2A,H2B), C21(H21A,H21B)
4.e Aromatic/amide H refined with riding coordinates:
 N2(H2), N5(H5A), C4(H4), C5(H5B), C6(H6), C9(H9), C13(H13), C11(H11),
 C14(H14), C18(H18), C19(H19), C20(H20)
4.f Fitted hexagon refined as free rotating group:
 C13(N3,C10,C11,C12,N4)
;
_smtbx_masks_special_details
;
A solvent mask was calculated and 236 electrons were 
found in a volume of 1048\%A^3^ in 1 void per unit cell. 
This is consistent with the presence of 
2[CH3CH2OH], 2[CH3CN], 2[H2O] per Asymmetric Unit 
which account for 232 electrons 
per unit cell.
;
_smtbx_masks_void_probe_radius 1.2
_smtbx_masks_void_truncation_radius 1.2
_olex2_submission_special_instructions 'No special instructions were received'

loop_
_space_group_symop_operation_xyz
'x, y, z'
'-x+1/2, y+1/2, -z+1/2'
'-x, -y, -z'
'x-1/2, -y-1/2, z-1/2'

loop_
_atom_site_label
_atom_site_type_symbol
_atom_site_fract_x
_atom_site_fract_y
_atom_site_fract_z
_atom_site_U_iso_or_equiv
_atom_site_adp_type
_atom_site_occupancy
_atom_site_site_symmetry_order
_atom_site_calc_flag
_atom_site_refinement_flags_posn
_atom_site_refinement_flags_adp
_atom_site_refinement_flags_occupancy
_atom_site_disorder_assembly
_atom_site_disorder_group
Dy1 Dy 0.55803(6) 0.32172(4) 0.40882(4) 0.0386(2) Uani 1 1 d D . . . .
Dy2 Dy 0.70149(6) 0.66512(4) 0.53153(4) 0.0406(2) Uani 1 1 d D . . . .
Dy3 Dy 0.64878(6) 0.81984(4) 0.63131(4) 0.0404(2) Uani 1 1 d . . . . .
Br1 Br 0.53449(17) 0.42349(12) 0.29866(12) 0.0705(6) Uani 1 1 d . . . . .
O1 O 0.4250(9) 0.0877(6) 0.2973(6) 0.051(3) Uani 1 1 d . . . . .
O2 O 0.5347(9) 0.2080(5) 0.3501(5) 0.039(2) Uani 1 1 d . . . . .
O3 O 0.7938(9) 0.7743(5) 0.5754(6) 0.048(3) Uani 1 1 d . . . . .
O4 O 0.8116(10) 0.9059(6) 0.6380(5) 0.050(3) Uani 1 1 d . . . . .
O5 O 0.4695(9) 0.4014(5) 0.4777(4) 0.051(3) Uani 1 1 d D . . . .
O6 O 0.6807(9) 0.2791(6) 0.5016(6) 0.050(3) Uani 1 1 d . . . . .
H6A H 0.647031 0.242551 0.521228 0.076 Uiso 1 1 d R U . . .
H6B H 0.691308 0.316501 0.530189 0.076 Uiso 1 1 d R U . . .
O7 O 0.6346(8) 0.6881(5) 0.6325(5) 0.044(3) Uani 1 1 d . . . . .
H7 H 0.665979 0.658127 0.671624 0.066 Uiso 1 1 calc R U . . .
O8 O 0.5596(8) 0.7615(5) 0.5381(5) 0.037(2) Uani 1 1 d . . . . .
H8 H 0.528336 0.792713 0.499599 0.056 Uiso 1 1 calc R U . . .
O9 O 0.8133(11) 0.5824(5) 0.6069(6) 0.054(3) Uani 1 1 d G . . . .
H9A H 0.835845 0.596696 0.646326 0.082 Uiso 1 1 d DG U . . .
H9B H 0.798467 0.533346 0.609875 0.082 Uiso 1 1 d DG U . . .
O10 O 0.6622(11) 0.7078(8) 0.4239(7) 0.069(4) Uani 1 1 d . . . . .
H10A H 0.674477 0.757490 0.407686 0.103 Uiso 1 1 d R U . . .
H10B H 0.631578 0.679290 0.387316 0.103 Uiso 1 1 d R U . . .
O11 O 0.7486(12) 0.7820(7) 0.7312(7) 0.076(4) Uani 1 1 d . . . . .
H11A H 0.717988 0.758007 0.771653 0.114 Uiso 1 1 d R U . . .
H11B H 0.836218 0.785781 0.745795 0.114 Uiso 1 1 d R U . . .
O12 O 0.5840(11) 0.9231(6) 0.5646(6) 0.061(3) Uani 1 1 d . . . . .
H12A H 0.612351 0.921447 0.525054 0.092 Uiso 1 1 d R U . . .
H12B H 0.611814 0.970887 0.580734 0.092 Uiso 1 1 d R U . . .
N1 N 0.7454(11) 0.2928(7) 0.3692(7) 0.047(3) Uani 1 1 d . . . . .
N2 N 0.8284(11) 0.3504(7) 0.3811(7) 0.046(4) Uani 1 1 d . . . . .
H2 H 0.895555 0.342796 0.368902 0.055 Uiso 1 1 calc R U . . .
N5 N 0.9208(10) 0.6044(7) 0.4613(7) 0.049(4) Uani 1 1 d . . . . .
H5A H 0.987881 0.603147 0.448017 0.059 Uiso 1 1 calc R U . . .
N6 N 0.8947(11) 0.6696(7) 0.4931(7) 0.047(3) Uani 1 1 d . . . . .
C1 C 0.2387(14) 0.0288(9) 0.2643(8) 0.050(3) Uani 1 1 d . U . . .
H1A H 0.206099 -0.010893 0.233204 0.060 Uiso 1 1 calc R U . . .
H1B H 0.219937 0.079701 0.244084 0.060 Uiso 1 1 calc R U . . .
H5 H 0.4982(11) 0.4238(8) 0.5122(5) 0.075 Uiso 1 1 d D U . . .
C2 C 0.3649(14) 0.0203(9) 0.2710(9) 0.051(3) Uani 1 1 d . U . . .
H2A H 0.387500 -0.024519 0.299158 0.061 Uiso 1 1 calc R U . . .
H2B H 0.387441 0.009190 0.228040 0.061 Uiso 1 1 calc R U . . .
C3 C 0.5423(14) 0.0911(9) 0.2942(9) 0.048(2) Uani 1 1 d . U . . .
C4 C 0.6011(14) 0.0349(9) 0.2652(9) 0.050(2) Uani 1 1 d . U . . .
H4 H 0.562718 -0.009648 0.246913 0.061 Uiso 1 1 calc R U . . .
C5 C 0.7153(14) 0.0438(9) 0.2630(9) 0.052(2) Uani 1 1 d . U . . .
H5B H 0.756078 0.005039 0.243679 0.062 Uiso 1 1 calc R U . . .
C6 C 0.7706(14) 0.1085(9) 0.2887(9) 0.050(2) Uani 1 1 d . U . . .
H6 H 0.849303 0.114686 0.286706 0.059 Uiso 1 1 calc R U . . .
C7 C 0.7105(14) 0.1657(9) 0.3181(9) 0.047(2) Uani 1 1 d . U . . .
C8 C 0.5943(14) 0.1558(9) 0.3206(9) 0.048(2) Uani 1 1 d . U . . .
C9 C 0.7767(14) 0.2347(9) 0.3389(9) 0.047(2) Uani 1 1 d . U . . .
H9 H 0.851950 0.236201 0.328584 0.056 Uiso 1 1 calc R U . . .
C13 C 0.6757(6) 0.4894(4) 0.4629(5) 0.048(3) Uani 1 1 d G U . . .
H13 H 0.604207 0.493704 0.478167 0.058 Uiso 1 1 calc DR U . . .
N3 N 0.7037(6) 0.4221(4) 0.4325(5) 0.037(3) Uani 1 1 d G . . . .
C10 C 0.8083(7) 0.4158(4) 0.4102(5) 0.046(3) Uani 1 1 d G U . . .
C11 C 0.8847(6) 0.4768(5) 0.4183(6) 0.048(3) Uani 1 1 d G U . . .
H11 H 0.956182 0.472464 0.403081 0.057 Uiso 1 1 calc R U . . .
C12 C 0.8567(6) 0.5441(4) 0.4488(5) 0.045(3) Uani 1 1 d G U . . .
N4 N 0.7521(7) 0.5504(4) 0.4711(5) 0.041(3) Uani 1 1 d G . . . .
C14 C 0.9705(13) 0.7207(8) 0.5009(8) 0.044(2) Uani 1 1 d . U . . .
H14 H 1.038176 0.708851 0.483421 0.052 Uiso 1 1 calc R U . . .
C15 C 0.9695(13) 0.7921(9) 0.5314(9) 0.049(2) Uani 1 1 d . U . . .
C16 C 0.8838(13) 0.8137(8) 0.5672(9) 0.046(2) Uani 1 1 d . U . . .
C17 C 0.8947(13) 0.8921(8) 0.5988(9) 0.045(2) Uani 1 1 d . U . . .
C18 C 0.9779(14) 0.9388(9) 0.5888(9) 0.052(2) Uani 1 1 d . U . . .
H18 H 0.981092 0.988723 0.607882 0.062 Uiso 1 1 calc R U . . .
C19 C 1.0625(14) 0.9176(9) 0.5509(9) 0.050(2) Uani 1 1 d . U . . .
H19 H 1.121261 0.952374 0.543601 0.061 Uiso 1 1 calc R U . . .
C20 C 1.0566(14) 0.8467(9) 0.5258(9) 0.049(2) Uani 1 1 d . U . . .
H20 H 1.115695 0.831343 0.502150 0.059 Uiso 1 1 calc R U . . .
C21 C 0.8261(14) 0.9769(9) 0.6756(9) 0.051(3) Uani 1 1 d . U . . .
H21A H 0.796599 1.021222 0.648458 0.062 Uiso 1 1 calc R U . . .
H21B H 0.907637 0.985867 0.689797 0.062 Uiso 1 1 calc R U . . .
Br2 Br 0.6450(2) 0.10188(13) 0.54159(17) 0.1175(12) Uani 1 1 d . . . . .
Br3 Br 0.83421(14) 0.39787(9) 0.60211(10) 0.0539(5) Uani 1 1 d . . . . .
Br4 Br 1.02679(17) 0.33179(10) 0.28426(10) 0.0600(5) Uani 1 1 d . . . . .

loop_
_atom_site_aniso_label
_atom_site_aniso_U_11
_atom_site_aniso_U_22
_atom_site_aniso_U_33
_atom_site_aniso_U_23
_atom_site_aniso_U_13
_atom_site_aniso_U_12
Dy1 0.0308(4) 0.0208(3) 0.0649(5) -0.0046(3) 0.0087(3) -0.0022(3)
Dy2 0.0309(4) 0.0204(3) 0.0721(6) -0.0056(3) 0.0122(4) -0.0061(3)
Dy3 0.0330(4) 0.0234(4) 0.0641(5) -0.0061(3) 0.0033(3) -0.0043(3)
Br1 0.0532(12) 0.0606(12) 0.0977(16) 0.0203(11) 0.0106(11) 0.0035(9)
O1 0.038(6) 0.040(6) 0.076(8) -0.026(6) 0.012(6) -0.011(5)
O2 0.045(6) 0.015(4) 0.058(7) -0.010(4) 0.010(5) 0.002(4)
O3 0.042(7) 0.021(5) 0.079(8) -0.006(5) 0.004(6) -0.007(4)
O4 0.049(7) 0.047(6) 0.053(7) -0.014(5) 0.001(6) -0.014(5)
O5 0.048(7) 0.020(5) 0.091(9) -0.006(5) 0.029(6) -0.001(4)
O6 0.057(7) 0.025(5) 0.069(8) 0.000(5) 0.008(6) -0.012(5)
O7 0.035(6) 0.029(5) 0.067(7) -0.001(5) 0.006(5) 0.001(4)
O8 0.039(6) 0.020(5) 0.051(6) -0.001(4) 0.004(5) -0.005(4)
O9 0.070(8) 0.016(5) 0.078(9) -0.014(5) 0.014(7) 0.001(5)
O10 0.060(9) 0.070(9) 0.078(9) 0.003(7) 0.014(7) 0.013(7)
O11 0.076(10) 0.055(8) 0.090(11) 0.013(7) -0.013(8) -0.015(7)
O12 0.089(10) 0.025(6) 0.066(8) -0.006(5) -0.001(7) -0.011(6)
N1 0.037(8) 0.031(7) 0.072(10) 0.000(6) 0.007(7) -0.007(6)
N2 0.031(7) 0.023(6) 0.087(11) -0.023(6) 0.017(7) -0.010(5)
N5 0.027(7) 0.033(7) 0.094(11) -0.016(7) 0.031(7) -0.006(5)
N6 0.033(7) 0.032(7) 0.077(10) -0.007(7) 0.009(7) -0.010(5)
C1 0.046(6) 0.039(6) 0.064(7) -0.017(6) 0.006(6) -0.001(5)
C2 0.045(5) 0.040(5) 0.069(6) -0.015(5) 0.007(5) -0.006(5)
C3 0.039(4) 0.036(4) 0.071(5) -0.013(4) 0.010(4) 0.000(4)
C4 0.042(5) 0.038(4) 0.072(5) -0.013(4) 0.010(4) -0.002(4)
C5 0.044(5) 0.040(4) 0.073(5) -0.012(4) 0.009(5) 0.002(4)
C6 0.042(5) 0.037(4) 0.071(5) -0.013(4) 0.010(4) 0.003(4)
C7 0.038(5) 0.035(4) 0.070(5) -0.013(4) 0.011(4) -0.002(4)
C8 0.040(4) 0.036(4) 0.069(5) -0.010(4) 0.008(4) -0.002(4)
C9 0.036(5) 0.036(4) 0.071(5) -0.012(4) 0.014(4) -0.003(4)
C13 0.034(5) 0.030(5) 0.082(7) -0.012(5) 0.016(5) -0.004(5)
N3 0.021(6) 0.032(6) 0.061(9) -0.010(6) 0.014(6) -0.004(5)
C10 0.030(5) 0.033(5) 0.076(6) -0.005(5) 0.015(5) -0.002(4)
C11 0.033(5) 0.032(5) 0.079(7) -0.013(5) 0.015(5) -0.005(5)
C12 0.028(5) 0.032(5) 0.077(6) -0.010(5) 0.013(5) -0.002(4)
N4 0.033(7) 0.024(6) 0.068(9) -0.014(6) 0.015(6) -0.010(5)
C14 0.027(4) 0.031(4) 0.075(5) -0.008(4) 0.012(4) -0.009(4)
C15 0.034(4) 0.034(4) 0.078(6) -0.002(4) 0.009(4) -0.011(4)
C16 0.034(4) 0.030(4) 0.075(5) -0.001(4) 0.012(4) -0.016(4)
C17 0.031(4) 0.029(4) 0.076(5) -0.006(4) 0.010(4) -0.010(4)
C18 0.039(5) 0.036(4) 0.081(6) -0.007(4) 0.011(4) -0.012(4)
C19 0.036(5) 0.034(4) 0.081(6) -0.004(4) 0.009(4) -0.015(4)
C20 0.035(5) 0.033(4) 0.080(6) -0.004(4) 0.009(4) -0.010(4)
C21 0.040(6) 0.034(5) 0.079(7) -0.011(5) 0.006(5) -0.014(5)
Br2 0.0958(19) 0.0489(12) 0.191(3) 0.0458(16) -0.0458(19) -0.0333(12)
Br3 0.0412(10) 0.0343(8) 0.0878(14) -0.0092(8) 0.0146(9) -0.0066(7)
Br4 0.0575(11) 0.0439(9) 0.0811(14) 0.0043(9) 0.0185(10) -0.0037(8)

loop_
_atom_type_symbol
_atom_type_description
_atom_type_scat_dispersion_real
_atom_type_scat_dispersion_imag
_atom_type_scat_source
Br Br -0.2901 2.4595 'International Tables Vol C Tables 4.2.6.8 and 6.1.1.4'
C C 0.0033 0.0016 'International Tables Vol C Tables 4.2.6.8 and 6.1.1.4'
Dy Dy -0.1892 4.4098 'International Tables Vol C Tables 4.2.6.8 and 6.1.1.4'
H H 0.0000 0.0000 'International Tables Vol C Tables 4.2.6.8 and 6.1.1.4'
N N 0.0061 0.0033 'International Tables Vol C Tables 4.2.6.8 and 6.1.1.4'
O O 0.0106 0.0060 'International Tables Vol C Tables 4.2.6.8 and 6.1.1.4'

loop_
_geom_angle_atom_site_label_1
_geom_angle_atom_site_label_2
_geom_angle_atom_site_label_3
_geom_angle
_geom_angle_site_symmetry_1
_geom_angle_site_symmetry_3
_geom_angle_publ_flag
Dy2 Dy1 Dy3 60.19(2) 3_666 3_666 ?
Br1 Dy1 Dy2 104.40(5) . 3_666 ?
Br1 Dy1 Dy3 104.13(5) . 3_666 ?
O2 Dy1 Dy2 101.3(3) . 3_666 ?
O2 Dy1 Dy3 41.1(2) . 3_666 ?
O2 Dy1 Br1 95.8(3) . . ?
O2 Dy1 O5 142.5(3) . . ?
O2 Dy1 O6 100.8(4) . . ?
O2 Dy1 O7 72.5(3) . 3_666 ?
O2 Dy1 O8 72.4(3) . 3_666 ?
O2 Dy1 N1 73.0(4) . . ?
O2 Dy1 N3 137.6(3) . . ?
O5 Dy1 Dy2 41.4(2) . 3_666 ?
O5 Dy1 Dy3 101.6(2) . 3_666 ?
O5 Dy1 Br1 97.4(3) . . ?
O5 Dy1 O6 87.6(4) . . ?
O5 Dy1 O7 76.9(3) . 3_666 ?
O5 Dy1 O8 74.3(3) . 3_666 ?
O5 Dy1 N1 143.7(4) . . ?
O5 Dy1 N3 79.8(3) . . ?
O6 Dy1 Dy2 101.8(3) . 3_666 ?
O6 Dy1 Dy3 108.4(2) . 3_666 ?
O6 Dy1 Br1 145.4(3) . . ?
O6 Dy1 N1 74.6(4) . . ?
O6 Dy1 N3 73.4(3) . . ?
O7 Dy1 Dy2 43.0(3) 3_666 3_666 ?
O7 Dy1 Dy3 40.3(2) 3_666 3_666 ?
O7 Dy1 Br1 76.2(3) 3_666 . ?
O7 Dy1 O6 137.8(4) 3_666 . ?
O7 Dy1 O8 61.5(4) 3_666 3_666 ?
O7 Dy1 N1 136.5(4) 3_666 . ?
O7 Dy1 N3 139.0(3) 3_666 . ?
O8 Dy1 Dy2 43.1(2) 3_666 3_666 ?
O8 Dy1 Dy3 41.4(2) 3_666 3_666 ?
O8 Dy1 Br1 137.7(2) 3_666 . ?
O8 Dy1 O6 76.6(4) 3_666 . ?
O8 Dy1 N1 129.1(4) 3_666 . ?
O8 Dy1 N3 140.8(3) 3_666 . ?
N1 Dy1 Dy2 172.2(3) . 3_666 ?
N1 Dy1 Dy3 114.0(3) . 3_666 ?
N1 Dy1 Br1 81.7(3) . . ?
N3 Dy1 Dy2 121.11(18) . 3_666 ?
N3 Dy1 Dy3 177.7(2) . 3_666 ?
N3 Dy1 Br1 73.8(2) . . ?
N3 Dy1 N1 64.9(3) . . ?
O3 Dy2 O5 143.3(4) . 3_666 ?
O3 Dy2 O7 73.1(4) . . ?
O3 Dy2 O8 73.1(3) . . ?
O3 Dy2 O9 91.8(4) . . ?
O3 Dy2 O10 98.5(5) . . ?
O3 Dy2 N6 72.4(4) . . ?
O3 Dy2 N4 136.4(3) . . ?
O5 Dy2 O7 76.4(3) 3_666 . ?
O5 Dy2 O8 74.5(3) 3_666 . ?
O5 Dy2 O9 99.4(4) 3_666 . ?
O5 Dy2 O10 90.8(4) 3_666 . ?
O5 Dy2 N6 144.1(4) 3_666 . ?
O5 Dy2 N4 80.2(3) 3_666 . ?
O7 Dy2 O8 60.8(3) . . ?
O7 Dy2 O9 74.8(4) . . ?
O7 Dy2 N6 134.2(4) . . ?
O7 Dy2 N4 136.0(3) . . ?
O8 Dy2 O9 135.5(4) . . ?
O8 Dy2 N6 132.4(4) . . ?
O8 Dy2 N4 144.3(3) . . ?
O9 Dy2 N6 77.2(4) . . ?
O9 Dy2 N4 72.9(4) . . ?
O10 Dy2 O7 138.2(4) . . ?
O10 Dy2 O8 77.5(4) . . ?
O10 Dy2 O9 146.9(4) . . ?
O10 Dy2 N6 76.2(5) . . ?
O10 Dy2 N4 78.1(4) . . ?
N4 Dy2 N6 64.5(3) . . ?
O1 Dy3 O4 84.9(4) 3_666 . ?
O2 Dy3 O1 67.0(3) 3_666 3_666 ?
O2 Dy3 O3 141.8(3) 3_666 . ?
O2 Dy3 O4 151.4(3) 3_666 . ?
O2 Dy3 O8 73.5(3) 3_666 . ?
O2 Dy3 O11 99.8(4) 3_666 . ?
O2 Dy3 O12 90.8(4) 3_666 . ?
O3 Dy3 O1 151.3(3) . 3_666 ?
O3 Dy3 O4 66.5(4) . . ?
O3 Dy3 O11 91.8(5) . . ?
O7 Dy3 O1 128.0(4) . 3_666 ?
O7 Dy3 O2 73.7(3) . 3_666 ?
O7 Dy3 O3 74.4(3) . . ?
O7 Dy3 O4 132.0(4) . . ?
O7 Dy3 O8 63.3(4) . . ?
O7 Dy3 O11 75.1(4) . . ?
O7 Dy3 O12 138.6(4) . . ?
O8 Dy3 O1 129.8(4) . 3_666 ?
O8 Dy3 O3 73.8(4) . . ?
O8 Dy3 O4 125.9(4) . . ?
O8 Dy3 O11 138.2(4) . . ?
O8 Dy3 O12 75.6(4) . . ?
O11 Dy3 O1 79.5(5) . 3_666 ?
O11 Dy3 O4 79.3(4) . . ?
O12 Dy3 O1 75.3(4) . 3_666 ?
O12 Dy3 O3 99.6(4) . . ?
O12 Dy3 O4 76.4(4) . . ?
O12 Dy3 O11 146.2(4) . . ?
C2 O1 Dy3 124.5(9) . 3_666 ?
C3 O1 Dy3 116.2(8) . 3_666 ?
C3 O1 C2 117.5(11) . . ?
Dy1 O2 Dy3 97.8(4) . 3_666 ?
C8 O2 Dy1 141.1(9) . . ?
C8 O2 Dy3 120.2(9) . 3_666 ?
Dy2 O3 Dy3 97.5(4) . . ?
C16 O3 Dy2 137.1(10) . . ?
C16 O3 Dy3 124.3(9) . . ?
C17 O4 Dy3 119.0(8) . . ?
C17 O4 C21 115.0(12) . . ?
C21 O4 Dy3 125.7(9) . . ?
Dy1 O5 H5 128.9(13) . . ?
Dy2 O5 Dy1 96.8(3) 3_666 . ?
Dy2 O5 H5 123.0(10) 3_666 . ?
Dy1 O6 H6A 109.6 . . ?
Dy1 O6 H6B 110.1 . . ?
H6A O6 H6B 104.1 . . ?
Dy1 O7 Dy2 94.9(4) 3_666 . ?
Dy1 O7 H7 120.4 3_666 . ?
Dy2 O7 H7 120.4 . . ?
Dy3 O7 Dy1 98.0(4) . 3_666 ?
Dy3 O7 Dy2 97.0(4) . . ?
Dy3 O7 H7 120.4 . . ?
Dy1 O8 Dy2 93.9(3) 3_666 . ?
Dy1 O8 H8 121.5 3_666 . ?
Dy2 O8 H8 121.5 . . ?
Dy3 O8 Dy1 95.9(4) . 3_666 ?
Dy3 O8 Dy2 95.9(4) . . ?
Dy3 O8 H8 121.5 . . ?
Dy2 O9 H9A 122.0 . . ?
Dy2 O9 H9B 121.9 . . ?
H9A O9 H9B 104.4 . . ?
Dy2 O10 H10A 127.5 . . ?
Dy2 O10 H10B 128.2 . . ?
H10A O10 H10B 104.3 . . ?
Dy3 O11 H11A 129.5 . . ?
Dy3 O11 H11B 127.4 . . ?
H11A O11 H11B 103.1 . . ?
Dy3 O12 H12A 112.1 . . ?
Dy3 O12 H12B 112.7 . . ?
H12A O12 H12B 101.2 . . ?
N2 N1 Dy1 115.6(9) . . ?
C9 N1 Dy1 130.5(11) . . ?
C9 N1 N2 113.9(13) . . ?
N1 N2 H2 119.2 . . ?
C10 N2 N1 121.5(11) . . ?
C10 N2 H2 119.2 . . ?
N6 N5 H5A 116.7 . . ?
C12 N5 H5A 116.7 . . ?
C12 N5 N6 126.6(11) . . ?
N5 N6 Dy2 113.8(8) . . ?
C14 N6 Dy2 130.2(11) . . ?
C14 N6 N5 116.0(13) . . ?
H1A C1 H1B 106.8 . . ?
C2 C1 H1A 107.1 . . ?
C2 C1 H1B 107.1 . . ?
C2 C1 C21 120.9(15) . 3_666 ?
C21 C1 H1A 107.1 3_666 . ?
C21 C1 H1B 107.1 3_666 . ?
O1 C2 C1 113.4(13) . . ?
O1 C2 H2A 108.9 . . ?
O1 C2 H2B 108.9 . . ?
C1 C2 H2A 108.9 . . ?
C1 C2 H2B 108.9 . . ?
H2A C2 H2B 107.7 . . ?
C4 C3 O1 123.5(14) . . ?
C8 C3 O1 114.6(13) . . ?
C8 C3 C4 121.9(15) . . ?
C3 C4 H4 120.2 . . ?
C5 C4 C3 119.6(15) . . ?
C5 C4 H4 120.2 . . ?
C4 C5 H5B 119.8 . . ?
C6 C5 C4 120.3(15) . . ?
C6 C5 H5B 119.8 . . ?
C5 C6 H6 120.0 . . ?
C5 C6 C7 120.0(16) . . ?
C7 C6 H6 120.0 . . ?
C6 C7 C9 114.8(14) . . ?
C8 C7 C6 119.4(14) . . ?
C8 C7 C9 125.7(14) . . ?
O2 C8 C3 119.9(15) . . ?
O2 C8 C7 121.1(13) . . ?
C3 C8 C7 118.9(15) . . ?
N1 C9 C7 127.8(15) . . ?
N1 C9 H9 116.1 . . ?
C7 C9 H9 116.1 . . ?
N3 C13 H13 120.0 . . ?
N3 C13 N4 120.0 . . ?
N4 C13 H13 120.0 . . ?
C13 N3 Dy1 118.6(4) . . ?
C13 N3 C10 120.0 . . ?
C10 N3 Dy1 121.1(4) . . ?
N2 C10 N3 116.6(7) . . ?
N2 C10 C11 123.4(7) . . ?
C11 C10 N3 120.0 . . ?
C10 C11 H11 120.0 . . ?
C12 C11 C10 120.0 . . ?
C12 C11 H11 120.0 . . ?
N5 C12 C11 126.5(8) . . ?
N5 C12 N4 113.4(8) . . ?
C11 C12 N4 120.0 . . ?
C13 N4 Dy2 118.2(4) . . ?
C12 N4 Dy2 121.6(4) . . ?
C12 N4 C13 120.0 . . ?
N6 C14 H14 115.3 . . ?
N6 C14 C15 129.3(15) . . ?
C15 C14 H14 115.3 . . ?
C14 C15 C16 122.4(14) . . ?
C14 C15 C20 120.1(16) . . ?
C16 C15 C20 117.5(15) . . ?
O3 C16 C15 127.2(14) . . ?
O3 C16 C17 116.0(14) . . ?
C15 C16 C17 116.7(13) . . ?
O4 C17 C16 112.8(12) . . ?
C18 C17 O4 126.7(15) . . ?
C18 C17 C16 120.4(15) . . ?
C17 C18 H18 118.7 . . ?
C17 C18 C19 122.5(16) . . ?
C19 C18 H18 118.7 . . ?
C18 C19 H19 121.4 . . ?
C20 C19 C18 117.2(15) . . ?
C20 C19 H19 121.4 . . ?
C15 C20 H20 117.2 . . ?
C19 C20 C15 125.5(17) . . ?
C19 C20 H20 117.2 . . ?
O4 C21 C1 110.2(12) . 3_666 ?
O4 C21 H21A 109.6 . . ?
O4 C21 H21B 109.6 . . ?
C1 C21 H21A 109.6 3_666 . ?
C1 C21 H21B 109.6 3_666 . ?
H21A C21 H21B 108.1 . . ?

loop_
_geom_bond_atom_site_label_1
_geom_bond_atom_site_label_2
_geom_bond_distance
_geom_bond_site_symmetry_2
_geom_bond_publ_flag
Dy1 Dy2 3.4892(11) 3_666 ?
Dy1 Dy3 3.4965(10) 3_666 ?
Dy1 Br1 2.886(2) . ?
Dy1 O2 2.319(9) . ?
Dy1 O5 2.342(9) . ?
Dy1 O6 2.388(11) . ?
Dy1 O7 2.348(10) 3_666 ?
Dy1 O8 2.384(9) 3_666 ?
Dy1 N1 2.530(13) . ?
Dy1 N3 2.458(6) . ?
Dy2 O3 2.314(9) . ?
Dy2 O5 2.325(10) 3_666 ?
Dy2 O7 2.388(11) . ?
Dy2 O8 2.390(10) . ?
Dy2 O9 2.399(12) . ?
Dy2 O10 2.359(13) . ?
Dy2 N6 2.537(13) . ?
Dy2 N4 2.471(6) . ?
Dy3 O1 2.431(10) 3_666 ?
Dy3 O2 2.320(10) 3_666 ?
Dy3 O3 2.345(11) . ?
Dy3 O4 2.434(11) . ?
Dy3 O7 2.286(10) . ?
Dy3 O8 2.326(10) . ?
Dy3 O11 2.359(13) . ?
Dy3 O12 2.336(11) . ?
O1 C2 1.440(18) . ?
O1 C3 1.409(19) . ?
O2 C8 1.347(18) . ?
O3 C16 1.301(17) . ?
O4 C17 1.387(19) . ?
O4 C21 1.457(18) . ?
O5 H5 0.8512(10) . ?
O6 H6A 0.8793 . ?
O6 H6B 0.8801 . ?
O7 H7 1.0000 . ?
O8 H8 1.0000 . ?
O9 H9A 0.8703 . ?
O9 H9B 0.8709 . ?
O10 H10A 0.9423 . ?
O10 H10B 0.9429 . ?
O11 H11A 1.0508 . ?
O11 H11B 1.0494 . ?
O12 H12A 0.9350 . ?
O12 H12B 0.9368 . ?
N1 N2 1.403(17) . ?
N1 C9 1.270(19) . ?
N2 H2 0.8800 . ?
N2 C10 1.321(13) . ?
N5 H5A 0.8800 . ?
N5 N6 1.366(17) . ?
N5 C12 1.300(13) . ?
N6 C14 1.259(18) . ?
C1 H1A 0.9900 . ?
C1 H1B 0.9900 . ?
C1 C2 1.50(2) . ?
C1 C21 1.56(2) 3_666 ?
C2 H2A 0.9900 . ?
C2 H2B 0.9900 . ?
C3 C4 1.38(2) . ?
C3 C8 1.36(2) . ?
C4 H4 0.9500 . ?
C4 C5 1.38(2) . ?
C5 H5B 0.9500 . ?
C5 C6 1.37(2) . ?
C6 H6 0.9500 . ?
C6 C7 1.41(2) . ?
C7 C8 1.40(2) . ?
C7 C9 1.47(2) . ?
C9 H9 0.9500 . ?
C13 H13 0.9500 . ?
C13 N3 1.3900 . ?
C13 N4 1.3900 . ?
N3 C10 1.3900 . ?
C10 C11 1.3900 . ?
C11 H11 0.9500 . ?
C11 C12 1.3900 . ?
C12 N4 1.3900 . ?
C14 H14 0.9500 . ?
C14 C15 1.39(2) . ?
C15 C16 1.39(2) . ?
C15 C20 1.42(2) . ?
C16 C17 1.51(2) . ?
C17 C18 1.32(2) . ?
C18 H18 0.9500 . ?
C18 C19 1.41(2) . ?
C19 H19 0.9500 . ?
C19 C20 1.33(2) . ?
C20 H20 0.9500 . ?
C21 H21A 0.9900 . ?
C21 H21B 0.9900 . ?

loop_
_geom_torsion_atom_site_label_1
_geom_torsion_atom_site_label_2
_geom_torsion_atom_site_label_3
_geom_torsion_atom_site_label_4
_geom_torsion
_geom_torsion_site_symmetry_1
_geom_torsion_site_symmetry_2
_geom_torsion_site_symmetry_3
_geom_torsion_site_symmetry_4
_geom_torsion_publ_flag
Dy1 O2 C8 C3 175.3(12) . . . . ?
Dy1 O2 C8 C7 -3(3) . . . . ?
Dy1 N1 N2 C10 -1.1(19) . . . . ?
Dy1 N1 C9 C7 0(3) . . . . ?
Dy1 N3 C10 N2 -6.0(11) . . . . ?
Dy1 N3 C10 C11 173.3(7) . . . . ?
Dy2 O3 C16 C15 -11(3) . . . . ?
Dy2 O3 C16 C17 167.1(11) . . . . ?
Dy2 N6 C14 C15 -3(3) . . . . ?
Dy3 O1 C2 C1 27(2) 3_666 . . . ?
Dy3 O1 C3 C4 168.3(14) 3_666 . . . ?
Dy3 O1 C3 C8 -13(2) 3_666 . . . ?
Dy3 O2 C8 C3 9(2) 3_666 . . . ?
Dy3 O2 C8 C7 -169.5(13) 3_666 . . . ?
Dy3 O3 C16 C15 -175.8(14) . . . . ?
Dy3 O3 C16 C17 3(2) . . . . ?
Dy3 O4 C17 C16 -12.8(18) . . . . ?
Dy3 O4 C17 C18 168.5(15) . . . . ?
Dy3 O4 C21 C1 28.8(18) . . . 3_666 ?
O1 C3 C4 C5 178.5(16) . . . . ?
O1 C3 C8 O2 4(2) . . . . ?
O1 C3 C8 C7 -178.1(15) . . . . ?
O3 C16 C17 O4 7(2) . . . . ?
O3 C16 C17 C18 -174.3(17) . . . . ?
O4 C17 C18 C19 176.1(16) . . . . ?
N1 N2 C10 N3 4.6(18) . . . . ?
N1 N2 C10 C11 -174.7(11) . . . . ?
N2 N1 C9 C7 -178.9(17) . . . . ?
N2 C10 C11 C12 179.2(13) . . . . ?
N5 N6 C14 C15 -179.4(18) . . . . ?
N5 C12 N4 Dy2 -1.9(11) . . . . ?
N5 C12 N4 C13 -178.1(12) . . . . ?
N6 N5 C12 C11 -177.7(12) . . . . ?
N6 N5 C12 N4 0(2) . . . . ?
N6 C14 C15 C16 9(3) . . . . ?
N6 C14 C15 C20 -169.6(18) . . . . ?
C2 O1 C3 C4 3(2) . . . . ?
C2 O1 C3 C8 -179.2(16) . . . . ?
C3 O1 C2 C1 -168.3(15) . . . . ?
C3 C4 C5 C6 -1(3) . . . . ?
C4 C3 C8 O2 -177.9(16) . . . . ?
C4 C3 C8 C7 0(3) . . . . ?
C4 C5 C6 C7 1(3) . . . . ?
C5 C6 C7 C8 0(3) . . . . ?
C5 C6 C7 C9 -175.2(17) . . . . ?
C6 C7 C8 O2 177.8(16) . . . . ?
C6 C7 C8 C3 0(3) . . . . ?
C6 C7 C9 N1 -176.3(18) . . . . ?
C8 C3 C4 C5 0(3) . . . . ?
C8 C7 C9 N1 9(3) . . . . ?
C9 N1 N2 C10 177.7(15) . . . . ?
C9 C7 C8 O2 -8(3) . . . . ?
C9 C7 C8 C3 174.2(18) . . . . ?
C13 N3 C10 N2 -179.3(12) . . . . ?
C13 N3 C10 C11 0.0 . . . . ?
N3 C13 N4 Dy2 -176.3(7) . . . . ?
N3 C13 N4 C12 0.0 . . . . ?
N3 C10 C11 C12 0.0 . . . . ?
C10 C11 C12 N5 177.8(13) . . . . ?
C10 C11 C12 N4 0.0 . . . . ?
C11 C12 N4 Dy2 176.2(7) . . . . ?
C11 C12 N4 C13 0.0 . . . . ?
C12 N5 N6 Dy2 1(2) . . . . ?
C12 N5 N6 C14 178.9(16) . . . . ?
N4 C13 N3 Dy1 -173.4(6) . . . . ?
N4 C13 N3 C10 0.0 . . . . ?
C14 C15 C16 O3 -3(3) . . . . ?
C14 C15 C16 C17 178.8(16) . . . . ?
C14 C15 C20 C19 177.5(18) . . . . ?
C15 C16 C17 O4 -174.6(15) . . . . ?
C15 C16 C17 C18 4(3) . . . . ?
C16 C15 C20 C19 -1(3) . . . . ?
C16 C17 C18 C19 -3(3) . . . . ?
C17 O4 C21 C1 -157.4(14) . . . 3_666 ?
C17 C18 C19 C20 -1(3) . . . . ?
C18 C19 C20 C15 3(3) . . . . ?
C20 C15 C16 O3 176.1(17) . . . . ?
C20 C15 C16 C17 -2(2) . . . . ?
C21 O4 C17 C16 173.1(14) . . . . ?
C21 O4 C17 C18 -6(3) . . . . ?
C21 C1 C2 O1 -76(2) 3_666 . . . ?

loop_
_smtbx_masks_void_nr
_smtbx_masks_void_average_x
_smtbx_masks_void_average_y
_smtbx_masks_void_average_z
_smtbx_masks_void_volume
_smtbx_masks_void_count_electrons
_smtbx_masks_void_content
1 -0.410 0.293 0.147 261.8 58.6 '1 CH3CH2OH,1 CH3CN,1 H2O'
2 -0.452 -0.293 0.853 261.8 66.2 '1 CH3CH2OH,1 CH3CN,1 H2O'
3 -0.618 0.207 0.647 261.8 62.3 '1 CH3CH2OH,1 CH3CN,1 H2O'
4 -0.879 0.793 0.353 261.8 62.5 '1 CH3CH2OH,1 CH3CN,1 H2O'
